data_7135650
loop_
_publ_author_name
'Shree V, Divya'
'Satyanarayana, Gedu'

_publ_section_title
;
 Electrochemical synthesis of 5-selenylbenzo[<i>a</i>]carbazoles
 <i>via</i> cascade cyclization of indoles with diselenides.
;
_journal_issue 30
_journal_name_full 'Chemical communications (Cambridge, England)'
_journal_page_first 7852
_journal_page_last 7856
_journal_paper_doi 10.1039/d6cc00594b
_journal_volume 62
_journal_year 2026
_chemical_formula_moiety 'C29 H21 N Se'
_chemical_formula_sum 'C29 H21 N Se'
_chemical_formula_weight 462.43
_space_group_crystal_system monoclinic
_space_group_IT_number 14
_space_group_name_Hall '-P 2ybc'
_space_group_name_H-M_alt 'P 1 21/c 1'
_atom_sites_solution_hydrogens geom
_atom_sites_solution_primary dual
_audit_creation_date 2024-07-04
_audit_creation_method
;
Olex2 1.5-alpha
(compiled 2024.02.16 svn.r378c4104 for OlexSys, GUI svn.r6928)
;
_audit_update_record
;
2026-01-27 deposited with the CCDC.	2026-03-17 downloaded from the CCDC.
;
_cell_angle_alpha 90
_cell_angle_beta 112.099(2)
_cell_angle_gamma 90
_cell_formula_units_Z 4
_cell_length_a 13.2855(10)
_cell_length_b 16.1469(10)
_cell_length_c 10.9297(9)
_cell_measurement_reflns_used 9894
_cell_measurement_temperature 298
_cell_measurement_theta_max 26.838
_cell_measurement_theta_min 2.374
_cell_volume 2172.4(3)
_computing_cell_refinement 'SAINT V8.40B (?, 2016)'
_computing_data_reduction 'SAINT V8.40B (?, 2016)'
_computing_molecular_graphics 'Olex2 1.5-alpha (Dolomanov et al., 2009)'
_computing_publication_material 'Olex2 1.5-alpha (Dolomanov et al., 2009)'
_computing_structure_refinement 'XL  (Sheldrick, 2008)'
_computing_structure_solution 'SHELXT 2018/2 (Sheldrick, 2018)'
_diffrn_ambient_temperature 298
_diffrn_measured_fraction_theta_full 0.998
_diffrn_measured_fraction_theta_max 0.997
_diffrn_measurement_device_type 'Bruker APEX-IV Photon II'
_diffrn_radiation_type MoK\a
_diffrn_radiation_wavelength 0.71073
_diffrn_reflns_av_R_equivalents 0.0639
_diffrn_reflns_av_unetI/netI 0.0377
_diffrn_reflns_Laue_measured_fraction_full 0.998
_diffrn_reflns_Laue_measured_fraction_max 0.997
_diffrn_reflns_limit_h_max 17
_diffrn_reflns_limit_h_min -17
_diffrn_reflns_limit_k_max 19
_diffrn_reflns_limit_k_min -20
_diffrn_reflns_limit_l_max 14
_diffrn_reflns_limit_l_min -14
_diffrn_reflns_number 34592
_diffrn_reflns_point_group_measured_fraction_full 0.998
_diffrn_reflns_point_group_measured_fraction_max 0.997
_diffrn_reflns_theta_full 25.242
_diffrn_reflns_theta_max 27.156
_diffrn_reflns_theta_min 2.080
_diffrn_source_current 1.4
_diffrn_source_power 0.07
_diffrn_source_voltage 50.0
_exptl_absorpt_coefficient_mu 1.745
_exptl_absorpt_correction_T_max 0.7455
_exptl_absorpt_correction_T_min 0.4524
_exptl_absorpt_correction_type multi-scan
_exptl_absorpt_process_details
;
SADABS-2016/2 (Bruker,2016/2) was used for absorption correction.
wR2(int) was 0.1572 before and 0.0832 after correction.
The Ratio of minimum to maximum transmission is 0.6068.
The \l/2 correction factor is Not present.
;
_exptl_crystal_colour 'clear light yellow'
_exptl_crystal_colour_lustre clear
_exptl_crystal_colour_modifier light
_exptl_crystal_colour_primary yellow
_exptl_crystal_density_diffrn 1.414
_exptl_crystal_description block
_exptl_crystal_F_000 944
_exptl_crystal_size_max 0.36
_exptl_crystal_size_mid 0.21
_exptl_crystal_size_min 0.19
_refine_diff_density_max 0.610
_refine_diff_density_min -0.665
_refine_diff_density_rms 0.053
_refine_ls_extinction_method none
_refine_ls_goodness_of_fit_ref 1.031
_refine_ls_hydrogen_treatment constr
_refine_ls_matrix_type full
_refine_ls_number_parameters 281
_refine_ls_number_reflns 4794
_refine_ls_number_restraints 0
_refine_ls_restrained_S_all 1.031
_refine_ls_R_factor_all 0.0483
_refine_ls_R_factor_gt 0.0365
_refine_ls_shift/su_max 0.000
_refine_ls_shift/su_mean 0.000
_refine_ls_structure_factor_coef Fsqd
_refine_ls_weighting_details 'w=1/[\s^2^(Fo^2^)+(0.0495P)^2^+0.7139P] where P=(Fo^2^+2Fc^2^)/3'
_refine_ls_weighting_scheme calc
_refine_ls_wR_factor_gt 0.0926
_refine_ls_wR_factor_ref 0.0998
_reflns_Friedel_coverage 0.000
_reflns_number_gt 3878
_reflns_number_total 4794
_reflns_threshold_expression 'I > 2\s(I)'
_cod_data_source_file d6cc00594b2.cif
_cod_data_source_block mo_gs_dv_1_64
_cod_depositor_comments 'Adding full bibliography for 7135650.cif.'
_cod_database_code 7135650
_shelx_shelxl_version_number 2019/1
_shelx_space_group_comment
;
The symmetry employed for this shelxl refinement is uniquely defined
by the following loop, which should always be used as a source of
symmetry information in preference to the above space-group names.
They are only intended as comments.
;
_shelx_estimated_absorpt_t_max 0.733
_shelx_estimated_absorpt_t_min 0.572
_olex2_refinement_description
;
1. Fixed Uiso
 At 1.2 times of:
  All C(H) groups
 At 1.5 times of:
  All C(H,H,H) groups
2.a Aromatic/amide H refined with riding coordinates:
 C3(H3), C4(H4), C5(H5), C6(H6), C9(H9), C10(H10), C11(H11), C12(H12),
 C17(H17), C18(H18), C19(H19), C20(H20), C21(H21), C24(H24), C25(H25), C26(H26),
  C27(H27), C28(H28)
2.b Idealised Me refined as rotating group:
 C22(H22A,H22B,H22C)
;
_olex2_exptl_crystal_mounting_method 'Nylon loop used'
_olex2_submission_special_instructions 'No special instructions were received'

loop_
_space_group_symop_operation_xyz
'x, y, z'
'-x, y+1/2, -z+1/2'
'-x, -y, -z'
'x, -y-1/2, z-1/2'

loop_
_atom_site_label
_atom_site_type_symbol
_atom_site_fract_x
_atom_site_fract_y
_atom_site_fract_z
_atom_site_U_iso_or_equiv
_atom_site_adp_type
_atom_site_occupancy
_atom_site_site_symmetry_order
_atom_site_calc_flag
_atom_site_refinement_flags_posn
_atom_site_refinement_flags_adp
_atom_site_refinement_flags_occupancy
_atom_site_disorder_assembly
_atom_site_disorder_group
Se1 Se 0.61565(2) 0.41416(2) 0.20731(2) 0.05161(10) Uani 1 1 d . . . . .
C1 C 0.60977(17) 0.67290(13) 0.2804(2) 0.0430(5) Uani 1 1 d . . . . .
N1 N 0.70827(16) 0.78217(10) 0.20054(18) 0.0471(4) Uani 1 1 d . . . . .
C29 C 0.64350(18) 0.53144(13) 0.2158(2) 0.0446(5) Uani 1 1 d . . . . .
C2 C 0.59130(17) 0.58575(13) 0.2779(2) 0.0444(5) Uani 1 1 d . . . . .
C3 C 0.5606(2) 0.72386(16) 0.3484(2) 0.0548(6) Uani 1 1 d . . . . .
H3 H 0.573978 0.780543 0.353616 0.066 Uiso 1 1 calc R U . . .
C4 C 0.4947(2) 0.69194(19) 0.4060(3) 0.0634(7) Uani 1 1 d . . . . .
H4 H 0.463185 0.726815 0.449215 0.076 Uiso 1 1 calc R U . . .
C5 C 0.4742(2) 0.6075(2) 0.4006(3) 0.0622(7) Uani 1 1 d . . . . .
H5 H 0.427591 0.586102 0.438268 0.075 Uiso 1 1 calc R U . . .
C6 C 0.5224(2) 0.55586(17) 0.3400(2) 0.0556(6) Uani 1 1 d . . . . .
H6 H 0.509425 0.499230 0.339500 0.067 Uiso 1 1 calc R U . . .
C7 C 0.67912(16) 0.70225(12) 0.2175(2) 0.0406(4) Uani 1 1 d . . . . .
C8 C 0.78055(18) 0.77991(13) 0.1376(2) 0.0466(5) Uani 1 1 d . . . . .
C9 C 0.8313(2) 0.84598(15) 0.1010(3) 0.0588(6) Uani 1 1 d . . . . .
H9 H 0.819096 0.900407 0.119639 0.071 Uiso 1 1 calc R U . . .
C10 C 0.8995(2) 0.82802(17) 0.0369(3) 0.0669(7) Uani 1 1 d . . . . .
H10 H 0.934535 0.871002 0.012386 0.080 Uiso 1 1 calc R U . . .
C11 C 0.9174(2) 0.74679(17) 0.0077(3) 0.0617(6) Uani 1 1 d . . . . .
H11 H 0.963273 0.736541 -0.037206 0.074 Uiso 1 1 calc R U . . .
C12 C 0.86828(18) 0.68116(15) 0.0444(2) 0.0512(5) Uani 1 1 d . . . . .
H12 H 0.881413 0.627066 0.025181 0.061 Uiso 1 1 calc R U . . .
C13 C 0.79865(17) 0.69697(13) 0.1106(2) 0.0422(5) Uani 1 1 d . . . . .
C14 C 0.73194(16) 0.64753(12) 0.1609(2) 0.0403(4) Uani 1 1 d . . . . .
C15 C 0.71352(16) 0.56101(13) 0.1599(2) 0.0404(4) Uani 1 1 d . . . . .
C16 C 0.76934(16) 0.50597(12) 0.0951(2) 0.0403(4) Uani 1 1 d . . . . .
C17 C 0.71741(18) 0.48259(13) -0.0353(2) 0.0453(5) Uani 1 1 d . . . . .
H17 H 0.645225 0.497382 -0.080719 0.054 Uiso 1 1 calc R U . . .
C18 C 0.7714(2) 0.43761(16) -0.0988(2) 0.0542(6) Uani 1 1 d . . . . .
H18 H 0.735555 0.422366 -0.186677 0.065 Uiso 1 1 calc R U . . .
C19 C 0.8777(2) 0.41527(15) -0.0330(3) 0.0618(7) Uani 1 1 d . . . . .
H19 H 0.914628 0.386168 -0.076604 0.074 Uiso 1 1 calc R U . . .
C20 C 0.9292(2) 0.43600(19) 0.0973(3) 0.0682(7) Uani 1 1 d . . . . .
H20 H 1.000723 0.419569 0.142903 0.082 Uiso 1 1 calc R U . . .
C21 C 0.87546(19) 0.48125(16) 0.1615(3) 0.0574(6) Uani 1 1 d . . . . .
H21 H 0.911062 0.495097 0.249972 0.069 Uiso 1 1 calc R U . . .
C22 C 0.6656(3) 0.85933(16) 0.2305(3) 0.0687(7) Uani 1 1 d . . . . .
H22A H 0.690082 0.904855 0.192399 0.103 Uiso 1 1 calc R U . . .
H22B H 0.690845 0.866419 0.324458 0.103 Uiso 1 1 calc R U . . .
H22C H 0.587611 0.857576 0.194278 0.103 Uiso 1 1 calc R U . . .
C23 C 0.71087(18) 0.38001(14) 0.3813(2) 0.0462(5) Uani 1 1 d . . . . .
C24 C 0.7856(2) 0.43270(18) 0.4691(3) 0.0666(7) Uani 1 1 d . . . . .
H24 H 0.791170 0.487451 0.445957 0.080 Uiso 1 1 calc R U . . .
C25 C 0.8517(3) 0.4032(2) 0.5911(3) 0.0851(10) Uani 1 1 d . . . . .
H25 H 0.901596 0.438634 0.650445 0.102 Uiso 1 1 calc R U . . .
C26 C 0.8455(3) 0.3223(2) 0.6268(3) 0.0839(10) Uani 1 1 d . . . . .
H26 H 0.892055 0.302872 0.708588 0.101 Uiso 1 1 calc R U . . .
C27 C 0.7698(3) 0.27060(18) 0.5406(3) 0.0757(8) Uani 1 1 d . . . . .
H27 H 0.763676 0.216192 0.564900 0.091 Uiso 1 1 calc R U . . .
C28 C 0.7030(2) 0.29909(15) 0.4184(3) 0.0607(6) Uani 1 1 d . . . . .
H28 H 0.652154 0.263667 0.360252 0.073 Uiso 1 1 calc R U . . .

loop_
_atom_site_aniso_label
_atom_site_aniso_U_11
_atom_site_aniso_U_22
_atom_site_aniso_U_33
_atom_site_aniso_U_23
_atom_site_aniso_U_13
_atom_site_aniso_U_12
Se1 0.05756(17) 0.04156(15) 0.05494(16) -0.00578(9) 0.02026(12) -0.01586(9)
C1 0.0372(11) 0.0479(12) 0.0388(11) -0.0005(9) 0.0084(9) 0.0084(8)
N1 0.0545(11) 0.0330(9) 0.0482(10) -0.0021(7) 0.0130(9) 0.0042(7)
C29 0.0444(12) 0.0377(11) 0.0505(12) -0.0033(9) 0.0167(10) -0.0046(8)
C2 0.0371(11) 0.0507(13) 0.0430(11) -0.0034(9) 0.0125(9) -0.0017(9)
C3 0.0542(14) 0.0571(14) 0.0515(13) -0.0003(10) 0.0179(11) 0.0169(11)
C4 0.0572(15) 0.0831(19) 0.0539(14) 0.0016(13) 0.0255(13) 0.0224(13)
C5 0.0482(14) 0.091(2) 0.0513(14) 0.0031(13) 0.0230(12) 0.0023(13)
C6 0.0511(14) 0.0644(15) 0.0541(14) -0.0023(12) 0.0228(11) -0.0072(11)
C7 0.0381(11) 0.0366(10) 0.0407(11) -0.0012(8) 0.0074(9) 0.0036(8)
C8 0.0466(12) 0.0382(11) 0.0455(12) 0.0020(9) 0.0066(10) -0.0012(9)
C9 0.0658(16) 0.0398(12) 0.0619(15) 0.0051(10) 0.0140(13) -0.0089(10)
C10 0.0650(17) 0.0553(15) 0.0757(18) 0.0155(13) 0.0211(15) -0.0157(12)
C11 0.0525(14) 0.0660(17) 0.0708(17) 0.0125(13) 0.0281(13) -0.0041(12)
C12 0.0449(12) 0.0474(13) 0.0613(14) 0.0045(10) 0.0202(11) -0.0002(9)
C13 0.0376(11) 0.0378(10) 0.0461(11) 0.0004(8) 0.0098(9) -0.0025(8)
C14 0.0369(10) 0.0365(10) 0.0456(11) -0.0002(8) 0.0132(9) 0.0010(8)
C15 0.0379(11) 0.0356(10) 0.0453(11) -0.0028(8) 0.0130(9) -0.0025(8)
C16 0.0404(11) 0.0317(10) 0.0495(12) 0.0006(8) 0.0176(9) -0.0020(8)
C17 0.0444(12) 0.0411(11) 0.0488(12) 0.0035(9) 0.0155(10) 0.0039(9)
C18 0.0604(15) 0.0535(13) 0.0495(13) -0.0040(10) 0.0214(11) 0.0043(11)
C19 0.0609(16) 0.0594(16) 0.0733(18) -0.0080(12) 0.0346(14) 0.0100(12)
C20 0.0426(14) 0.0777(18) 0.0776(19) -0.0043(15) 0.0151(13) 0.0173(12)
C21 0.0450(13) 0.0647(15) 0.0549(14) -0.0101(11) 0.0101(11) 0.0041(11)
C22 0.093(2) 0.0404(13) 0.0735(18) -0.0058(12) 0.0322(16) 0.0106(13)
C23 0.0456(12) 0.0438(12) 0.0547(13) -0.0092(9) 0.0252(10) -0.0014(9)
C24 0.0681(17) 0.0568(15) 0.0677(17) -0.0105(13) 0.0173(14) -0.0109(13)
C25 0.082(2) 0.085(2) 0.068(2) -0.0218(16) 0.0056(17) -0.0065(17)
C26 0.090(2) 0.086(2) 0.0613(18) -0.0066(16) 0.0131(16) 0.0271(18)
C27 0.096(2) 0.0550(16) 0.0707(18) 0.0017(13) 0.0257(17) 0.0209(15)
C28 0.0685(16) 0.0465(13) 0.0633(16) -0.0068(11) 0.0206(13) 0.0010(11)

loop_
_atom_type_symbol
_atom_type_description
_atom_type_scat_dispersion_real
_atom_type_scat_dispersion_imag
_atom_type_scat_source
C C 0.0033 0.0016 'International Tables Vol C Tables 4.2.6.8 and 6.1.1.4'
H H 0.0000 0.0000 'International Tables Vol C Tables 4.2.6.8 and 6.1.1.4'
N N 0.0061 0.0033 'International Tables Vol C Tables 4.2.6.8 and 6.1.1.4'
Se Se -0.0929 2.2259 'International Tables Vol C Tables 4.2.6.8 and 6.1.1.4'

loop_
_geom_angle_atom_site_label_1
_geom_angle_atom_site_label_2
_geom_angle_atom_site_label_3
_geom_angle
_geom_angle_site_symmetry_1
_geom_angle_site_symmetry_3
_geom_angle_publ_flag
C29 Se1 C23 101.01(9) . . ?
C3 C1 C2 118.1(2) . . ?
C3 C1 C7 124.6(2) . . ?
C7 C1 C2 117.23(19) . . ?
C7 N1 C22 128.1(2) . . ?
C8 N1 C7 109.04(17) . . ?
C8 N1 C22 122.6(2) . . ?
C2 C29 Se1 120.34(16) . . ?
C15 C29 Se1 118.01(16) . . ?
C15 C29 C2 121.65(19) . . ?
C1 C2 C29 120.05(19) . . ?
C6 C2 C1 117.7(2) . . ?
C6 C2 C29 122.2(2) . . ?
C1 C3 H3 119.1 . . ?
C4 C3 C1 121.7(2) . . ?
C4 C3 H3 119.1 . . ?
C3 C4 H4 119.9 . . ?
C3 C4 C5 120.3(2) . . ?
C5 C4 H4 119.9 . . ?
C4 C5 H5 120.0 . . ?
C6 C5 C4 120.1(2) . . ?
C6 C5 H5 120.0 . . ?
C2 C6 H6 119.0 . . ?
C5 C6 C2 122.0(3) . . ?
C5 C6 H6 119.0 . . ?
N1 C7 C1 129.95(19) . . ?
N1 C7 C14 108.46(19) . . ?
C14 C7 C1 121.58(19) . . ?
N1 C8 C9 128.7(2) . . ?
N1 C8 C13 109.60(19) . . ?
C9 C8 C13 121.7(2) . . ?
C8 C9 H9 121.1 . . ?
C10 C9 C8 117.9(2) . . ?
C10 C9 H9 121.1 . . ?
C9 C10 H10 119.3 . . ?
C9 C10 C11 121.4(2) . . ?
C11 C10 H10 119.3 . . ?
C10 C11 H11 119.5 . . ?
C12 C11 C10 121.1(2) . . ?
C12 C11 H11 119.5 . . ?
C11 C12 H12 120.4 . . ?
C11 C12 C13 119.2(2) . . ?
C13 C12 H12 120.4 . . ?
C8 C13 C14 105.51(19) . . ?
C12 C13 C8 118.7(2) . . ?
C12 C13 C14 135.8(2) . . ?
C7 C14 C13 107.36(18) . . ?
C7 C14 C15 120.58(19) . . ?
C15 C14 C13 132.06(19) . . ?
C29 C15 C14 118.83(19) . . ?
C29 C15 C16 122.86(19) . . ?
C14 C15 C16 118.30(18) . . ?
C17 C16 C15 120.46(19) . . ?
C21 C16 C15 120.9(2) . . ?
C21 C16 C17 118.6(2) . . ?
C16 C17 H17 119.6 . . ?
C18 C17 C16 120.7(2) . . ?
C18 C17 H17 119.6 . . ?
C17 C18 H18 119.9 . . ?
C19 C18 C17 120.2(2) . . ?
C19 C18 H18 119.9 . . ?
C18 C19 H19 120.2 . . ?
C20 C19 C18 119.7(2) . . ?
C20 C19 H19 120.2 . . ?
C19 C20 H20 119.8 . . ?
C19 C20 C21 120.3(2) . . ?
C21 C20 H20 119.8 . . ?
C16 C21 C20 120.4(2) . . ?
C16 C21 H21 119.8 . . ?
C20 C21 H21 119.8 . . ?
N1 C22 H22A 109.5 . . ?
N1 C22 H22B 109.5 . . ?
N1 C22 H22C 109.5 . . ?
H22A C22 H22B 109.5 . . ?
H22A C22 H22C 109.5 . . ?
H22B C22 H22C 109.5 . . ?
C24 C23 Se1 122.8(2) . . ?
C24 C23 C28 119.4(3) . . ?
C28 C23 Se1 117.76(18) . . ?
C23 C24 H24 120.4 . . ?
C25 C24 C23 119.2(3) . . ?
C25 C24 H24 120.4 . . ?
C24 C25 H25 119.3 . . ?
C26 C25 C24 121.3(3) . . ?
C26 C25 H25 119.3 . . ?
C25 C26 H26 120.3 . . ?
C27 C26 C25 119.4(3) . . ?
C27 C26 H26 120.3 . . ?
C26 C27 H27 120.0 . . ?
C26 C27 C28 120.1(3) . . ?
C28 C27 H27 120.0 . . ?
C23 C28 H28 119.7 . . ?
C27 C28 C23 120.6(3) . . ?
C27 C28 H28 119.7 . . ?

loop_
_geom_bond_atom_site_label_1
_geom_bond_atom_site_label_2
_geom_bond_distance
_geom_bond_site_symmetry_2
_geom_bond_publ_flag
Se1 C29 1.925(2) . ?
Se1 C23 1.927(2) . ?
C1 C2 1.427(3) . ?
C1 C3 1.422(3) . ?
C1 C7 1.422(3) . ?
N1 C7 1.380(3) . ?
N1 C8 1.376(3) . ?
N1 C22 1.456(3) . ?
C29 C2 1.437(3) . ?
C29 C15 1.376(3) . ?
C2 C6 1.414(3) . ?
C3 H3 0.9300 . ?
C3 C4 1.357(4) . ?
C4 H4 0.9300 . ?
C4 C5 1.387(4) . ?
C5 H5 0.9300 . ?
C5 C6 1.365(4) . ?
C6 H6 0.9300 . ?
C7 C14 1.408(3) . ?
C8 C9 1.398(3) . ?
C8 C13 1.411(3) . ?
C9 H9 0.9300 . ?
C9 C10 1.368(4) . ?
C10 H10 0.9300 . ?
C10 C11 1.392(4) . ?
C11 H11 0.9300 . ?
C11 C12 1.381(3) . ?
C12 H12 0.9300 . ?
C12 C13 1.396(3) . ?
C13 C14 1.446(3) . ?
C14 C15 1.418(3) . ?
C15 C16 1.496(3) . ?
C16 C17 1.382(3) . ?
C16 C21 1.380(3) . ?
C17 H17 0.9300 . ?
C17 C18 1.378(3) . ?
C18 H18 0.9300 . ?
C18 C19 1.370(4) . ?
C19 H19 0.9300 . ?
C19 C20 1.370(4) . ?
C20 H20 0.9300 . ?
C20 C21 1.383(4) . ?
C21 H21 0.9300 . ?
C22 H22A 0.9600 . ?
C22 H22B 0.9600 . ?
C22 H22C 0.9600 . ?
C23 C24 1.383(3) . ?
C23 C28 1.384(3) . ?
C24 H24 0.9300 . ?
C24 C25 1.376(5) . ?
C25 H25 0.9300 . ?
C25 C26 1.374(5) . ?
C26 H26 0.9300 . ?
C26 C27 1.372(5) . ?
C27 H27 0.9300 . ?
C27 C28 1.375(4) . ?
C28 H28 0.9300 . ?

loop_
_geom_torsion_atom_site_label_1
_geom_torsion_atom_site_label_2
_geom_torsion_atom_site_label_3
_geom_torsion_atom_site_label_4
_geom_torsion
_geom_torsion_site_symmetry_1
_geom_torsion_site_symmetry_2
_geom_torsion_site_symmetry_3
_geom_torsion_site_symmetry_4
_geom_torsion_publ_flag
Se1 C29 C2 C1 -178.11(16) . . . . ?
Se1 C29 C2 C6 3.0(3) . . . . ?
Se1 C29 C15 C14 177.70(15) . . . . ?
Se1 C29 C15 C16 -0.8(3) . . . . ?
Se1 C23 C24 C25 -179.2(2) . . . . ?
Se1 C23 C28 C27 179.1(2) . . . . ?
C1 C2 C6 C5 0.1(4) . . . . ?
C1 C3 C4 C5 0.5(4) . . . . ?
C1 C7 C14 C13 -177.78(18) . . . . ?
C1 C7 C14 C15 2.8(3) . . . . ?
N1 C7 C14 C13 1.6(2) . . . . ?
N1 C7 C14 C15 -177.75(18) . . . . ?
N1 C8 C9 C10 -179.0(2) . . . . ?
N1 C8 C13 C12 178.76(19) . . . . ?
N1 C8 C13 C14 0.2(2) . . . . ?
C29 C2 C6 C5 179.0(2) . . . . ?
C29 C15 C16 C17 84.4(3) . . . . ?
C29 C15 C16 C21 -99.2(3) . . . . ?
C2 C1 C3 C4 -2.3(3) . . . . ?
C2 C1 C7 N1 177.5(2) . . . . ?
C2 C1 C7 C14 -3.2(3) . . . . ?
C2 C29 C15 C14 -1.7(3) . . . . ?
C2 C29 C15 C16 179.78(19) . . . . ?
C3 C1 C2 C29 -177.0(2) . . . . ?
C3 C1 C2 C6 1.9(3) . . . . ?
C3 C1 C7 N1 -4.4(3) . . . . ?
C3 C1 C7 C14 174.9(2) . . . . ?
C3 C4 C5 C6 1.6(4) . . . . ?
C4 C5 C6 C2 -1.9(4) . . . . ?
C7 C1 C2 C29 1.1(3) . . . . ?
C7 C1 C2 C6 -179.91(19) . . . . ?
C7 C1 C3 C4 179.7(2) . . . . ?
C7 N1 C8 C9 -179.8(2) . . . . ?
C7 N1 C8 C13 0.8(2) . . . . ?
C7 C14 C15 C29 -0.3(3) . . . . ?
C7 C14 C15 C16 178.27(18) . . . . ?
C8 N1 C7 C1 177.8(2) . . . . ?
C8 N1 C7 C14 -1.5(2) . . . . ?
C8 C9 C10 C11 0.5(4) . . . . ?
C8 C13 C14 C7 -1.1(2) . . . . ?
C8 C13 C14 C15 178.2(2) . . . . ?
C9 C8 C13 C12 -0.7(3) . . . . ?
C9 C8 C13 C14 -179.2(2) . . . . ?
C9 C10 C11 C12 -1.1(4) . . . . ?
C10 C11 C12 C13 0.7(4) . . . . ?
C11 C12 C13 C8 0.2(3) . . . . ?
C11 C12 C13 C14 178.2(2) . . . . ?
C12 C13 C14 C7 -179.3(2) . . . . ?
C12 C13 C14 C15 0.0(4) . . . . ?
C13 C8 C9 C10 0.3(4) . . . . ?
C13 C14 C15 C29 -179.5(2) . . . . ?
C13 C14 C15 C16 -1.0(3) . . . . ?
C14 C15 C16 C17 -94.1(2) . . . . ?
C14 C15 C16 C21 82.3(3) . . . . ?
C15 C29 C2 C1 1.3(3) . . . . ?
C15 C29 C2 C6 -177.6(2) . . . . ?
C15 C16 C17 C18 174.6(2) . . . . ?
C15 C16 C21 C20 -174.7(2) . . . . ?
C16 C17 C18 C19 0.1(4) . . . . ?
C17 C16 C21 C20 1.8(4) . . . . ?
C17 C18 C19 C20 1.7(4) . . . . ?
C18 C19 C20 C21 -1.8(5) . . . . ?
C19 C20 C21 C16 0.0(4) . . . . ?
C21 C16 C17 C18 -1.9(3) . . . . ?
C22 N1 C7 C1 -7.5(4) . . . . ?
C22 N1 C7 C14 173.1(2) . . . . ?
C22 N1 C8 C9 5.2(4) . . . . ?
C22 N1 C8 C13 -174.2(2) . . . . ?
C23 C24 C25 C26 0.5(5) . . . . ?
C24 C23 C28 C27 -0.9(4) . . . . ?
C24 C25 C26 C27 -1.8(6) . . . . ?
C25 C26 C27 C28 1.7(5) . . . . ?
C26 C27 C28 C23 -0.4(5) . . . . ?
C28 C23 C24 C25 0.8(4) . . . . ?
